data_4304412
loop_
_publ_author_name
'Mircea Dinc\<a'
'Anne Dailly'
'Charlene Tsay'
'Jeffrey R. Long'

_publ_section_title
;
Expanded Sodalite-Type Metal-Organic Frameworks: Increased Stability
and H2 Adsorption through Ligand-Directed Catenation
;
_journal_name_full 'Inorganic Chemistry'
_journal_page_first 11
_journal_page_last 13
_journal_paper_doi 10.1021/ic701917w
_journal_volume 47
_journal_year 2008
_chemical_formula_moiety 'C684 H967 Cl6 Mn27 N335 O135'
_chemical_formula_sum 'C684 H967 Cl6 Mn27 N335 O135'
_chemical_formula_weight 17739.01
_chemical_name_systematic
; 
 ? 
;
_space_group_IT_number 229
_symmetry_cell_setting cubic
_symmetry_space_group_name_Hall '-I 4 2 3'
_symmetry_space_group_name_H-M 'I m -3 m'
_atom_sites_solution_hydrogens geom
_atom_sites_solution_primary direct
_atom_sites_solution_secondary difmap
_audit_creation_method SHELXL-97
_cell_angle_alpha 90.00
_cell_angle_beta 90.00
_cell_angle_gamma 90.00
_cell_formula_units_Z 1
_cell_length_a 29.135(2)
_cell_length_b 29.135(2)
_cell_length_c 29.135(2)
_cell_measurement_reflns_used 5334
_cell_measurement_temperature 150(2)
_cell_measurement_theta_max 49.329
_cell_measurement_theta_min 6.572
_cell_volume 24731(3)
_computing_cell_refinement 'Bruker SAINT v7.07b'
_computing_data_collection 'Bruker SMART v5.054d'
_computing_data_reduction 'Bruker SAINT v7.07b'
_computing_structure_refinement 'SHELXL-97 (Sheldrick, 1997)'
_computing_structure_solution 'SHELXS-97 (Sheldrick, 1990)'
_diffrn_ambient_temperature 150(2)
_diffrn_measured_fraction_theta_full 0.986
_diffrn_measured_fraction_theta_max 0.986
_diffrn_measurement_device_type 'Bruker SMART CCD'
_diffrn_measurement_method \w/2\q-scans
_diffrn_radiation_monochromator graphite
_diffrn_radiation_source 'fine-focus sealed tube'
_diffrn_radiation_type MoK\a
_diffrn_radiation_wavelength 0.71073
_diffrn_reflns_av_R_equivalents 0.0982
_diffrn_reflns_av_sigmaI/netI 0.0338
_diffrn_reflns_limit_h_max 29
_diffrn_reflns_limit_h_min -35
_diffrn_reflns_limit_k_max 30
_diffrn_reflns_limit_k_min -35
_diffrn_reflns_limit_l_max 28
_diffrn_reflns_limit_l_min -36
_diffrn_reflns_number 60220
_diffrn_reflns_theta_full 26.43
_diffrn_reflns_theta_max 26.43
_diffrn_reflns_theta_min 3.28
_diffrn_standards_decay_% 0
_diffrn_standards_interval_count 0
_diffrn_standards_interval_time 0
_diffrn_standards_number 0
_exptl_absorpt_coefficient_mu 0.425
_exptl_absorpt_correction_T_max 0.9508
_exptl_absorpt_correction_T_min 0.8940
_exptl_absorpt_correction_type empirical
_exptl_absorpt_process_details 'Blessing, 1995'
_exptl_crystal_colour colorless
_exptl_crystal_density_diffrn 1.191
_exptl_crystal_density_method 'not measured'
_exptl_crystal_description block
_exptl_crystal_F_000 9273
_exptl_crystal_size_max 0.27
_exptl_crystal_size_mid 0.27
_exptl_crystal_size_min 0.12
_refine_diff_density_max 0.893
_refine_diff_density_min -0.470
_refine_diff_density_rms 0.136
_refine_ls_extinction_method none
_refine_ls_goodness_of_fit_ref 5.044
_refine_ls_hydrogen_treatment constr
_refine_ls_matrix_type full
_refine_ls_number_parameters 92
_refine_ls_number_reflns 2423
_refine_ls_number_restraints 0
_refine_ls_restrained_S_all 5.044
_refine_ls_R_factor_all 0.1963
_refine_ls_R_factor_gt 0.1269
_refine_ls_shift/su_max 4.048
_refine_ls_shift/su_mean 0.285
_refine_ls_structure_factor_coef Fsqd
_refine_ls_weighting_details 'calc w=1/[\s^2^(Fo^2^)+(0.0400P)^2^+0.0000P] where P=(Fo^2^+2Fc^2^)/3'
_refine_ls_weighting_scheme calc
_refine_ls_wR_factor_gt 0.3748
_refine_ls_wR_factor_ref 0.3889
_reflns_number_gt 1304
_reflns_number_total 2423
_reflns_threshold_expression >2sigma(I)
_cod_data_source_file ic701917w-file003.cif
_cod_data_source_block md72a
_cod_original_cell_volume 24730(3)
_cod_database_code 4304412

loop_
_symmetry_equiv_pos_as_xyz
'x, y, z'
'-x, -y, z'
'-x, y, -z'
'x, -y, -z'
'z, x, y'
'z, -x, -y'
'-z, -x, y'
'-z, x, -y'
'y, z, x'
'-y, z, -x'
'y, -z, -x'
'-y, -z, x'
'y, x, -z'
'-y, -x, -z'
'y, -x, z'
'-y, x, z'
'x, z, -y'
'-x, z, y'
'-x, -z, -y'
'x, -z, y'
'z, y, -x'
'z, -y, x'
'-z, y, x'
'-z, -y, -x'
'x+1/2, y+1/2, z+1/2'
'-x+1/2, -y+1/2, z+1/2'
'-x+1/2, y+1/2, -z+1/2'
'x+1/2, -y+1/2, -z+1/2'
'z+1/2, x+1/2, y+1/2'
'z+1/2, -x+1/2, -y+1/2'
'-z+1/2, -x+1/2, y+1/2'
'-z+1/2, x+1/2, -y+1/2'
'y+1/2, z+1/2, x+1/2'
'-y+1/2, z+1/2, -x+1/2'
'y+1/2, -z+1/2, -x+1/2'
'-y+1/2, -z+1/2, x+1/2'
'y+1/2, x+1/2, -z+1/2'
'-y+1/2, -x+1/2, -z+1/2'
'y+1/2, -x+1/2, z+1/2'
'-y+1/2, x+1/2, z+1/2'
'x+1/2, z+1/2, -y+1/2'
'-x+1/2, z+1/2, y+1/2'
'-x+1/2, -z+1/2, -y+1/2'
'x+1/2, -z+1/2, y+1/2'
'z+1/2, y+1/2, -x+1/2'
'z+1/2, -y+1/2, x+1/2'
'-z+1/2, y+1/2, x+1/2'
'-z+1/2, -y+1/2, -x+1/2'
'-x, -y, -z'
'x, y, -z'
'x, -y, z'
'-x, y, z'
'-z, -x, -y'
'-z, x, y'
'z, x, -y'
'z, -x, y'
'-y, -z, -x'
'y, -z, x'
'-y, z, x'
'y, z, -x'
'-y, -x, z'
'y, x, z'
'-y, x, -z'
'y, -x, -z'
'-x, -z, y'
'x, -z, -y'
'x, z, y'
'-x, z, -y'
'-z, -y, x'
'-z, y, -x'
'z, -y, -x'
'z, y, x'
'-x+1/2, -y+1/2, -z+1/2'
'x+1/2, y+1/2, -z+1/2'
'x+1/2, -y+1/2, z+1/2'
'-x+1/2, y+1/2, z+1/2'
'-z+1/2, -x+1/2, -y+1/2'
'-z+1/2, x+1/2, y+1/2'
'z+1/2, x+1/2, -y+1/2'
'z+1/2, -x+1/2, y+1/2'
'-y+1/2, -z+1/2, -x+1/2'
'y+1/2, -z+1/2, x+1/2'
'-y+1/2, z+1/2, x+1/2'
'y+1/2, z+1/2, -x+1/2'
'-y+1/2, -x+1/2, z+1/2'
'y+1/2, x+1/2, z+1/2'
'-y+1/2, x+1/2, -z+1/2'
'y+1/2, -x+1/2, -z+1/2'
'-x+1/2, -z+1/2, y+1/2'
'x+1/2, -z+1/2, -y+1/2'
'x+1/2, z+1/2, y+1/2'
'-x+1/2, z+1/2, -y+1/2'
'-z+1/2, -y+1/2, x+1/2'
'-z+1/2, y+1/2, -x+1/2'
'z+1/2, -y+1/2, -x+1/2'
'z+1/2, y+1/2, x+1/2'

loop_
_atom_site_label
_atom_site_type_symbol
_atom_site_fract_x
_atom_site_fract_y
_atom_site_fract_z
_atom_site_U_iso_or_equiv
_atom_site_adp_type
_atom_site_occupancy
_atom_site_symmetry_multiplicity
_atom_site_calc_flag
_atom_site_refinement_flags
_atom_site_disorder_assembly
_atom_site_disorder_group
Mn1 Mn 0.5000 0.0000 0.09420(7) 0.0625(9) Uani 1 4 d S . .
Cl2 Cl 0.5000 0.0000 0.0000 0.0601(18) Uiso 1 16 d S . .
O1 O 0.5000 0.0000 0.1681(4) 0.119(4) Uani 1 4 d S . .
O2 O 0.374(2) 0.0000 0.0000 0.20(3) Uiso 0.50(5) 8 d SP . .
O3 O 0.5000 0.1862(11) 0.1862(11) 0.204(15) Uiso 0.50 4 d SP . .
N1 N 0.44786(19) 0.05547(18) 0.08855(19) 0.0675(17) Uani 1 1 d . . .
N2 N 0.41733(19) 0.0667(2) 0.1202(2) 0.0724(18) Uani 1 1 d . . .
N3 N 0.2369(2) 0.2369(2) 0.1792(3) 0.084(3) Uani 1 2 d S . .
C1 C 0.3993(3) 0.1059(3) 0.1059(3) 0.066(3) Uani 1 2 d S . .
C2 C 0.3643(3) 0.1307(3) 0.1307(3) 0.077(3) Uani 1 2 d S . .
C3 C 0.3469(3) 0.1711(3) 0.1148(3) 0.103(3) Uani 1 1 d . . .
H3 H 0.3593 0.1836 0.0873 0.124 Uiso 1 1 calc R . .
C4 C 0.3123(3) 0.1947(3) 0.1366(3) 0.105(3) Uani 1 1 d . . .
H4 H 0.3015 0.2228 0.1241 0.126 Uiso 1 1 calc R . .
C5 C 0.2926(4) 0.1775(3) 0.1775(3) 0.088(4) Uani 1 2 d S . .
C6 C 0.2538(4) 0.1986(3) 0.1986(3) 0.083(4) Uani 1 2 d S . .
C7 C 0.4503(15) 0.0283(14) 0.2115(16) 0.37(3) Uiso 0.50 1 d P . .
C8 C 0.326(3) 0.0000 0.0000 0.15(3) Uiso 0.50(5) 8 d SP . .
C9 C 0.5000 0.1487(13) 0.1487(13) 0.166(18) Uiso 0.50 4 d SP . .
C9A C 0.455(2) 0.2037(15) 0.2037(15) 0.045(16) Uiso 0.13 2 d SP . .

loop_
_atom_site_aniso_label
_atom_site_aniso_U_11
_atom_site_aniso_U_22
_atom_site_aniso_U_33
_atom_site_aniso_U_23
_atom_site_aniso_U_13
_atom_site_aniso_U_12
Mn1 0.0594(15) 0.0591(15) 0.0689(16) 0.000 0.000 0.000
O1 0.163(11) 0.123(10) 0.069(8) 0.000 0.000 0.000
N1 0.055(4) 0.073(4) 0.075(4) 0.001(3) 0.008(3) 0.004(3)
N2 0.064(4) 0.085(5) 0.068(4) -0.001(4) 0.019(3) 0.004(3)
N3 0.084(4) 0.084(4) 0.084(7) 0.034(4) 0.034(4) 0.034(6)
C1 0.059(7) 0.070(4) 0.070(4) 0.016(6) 0.010(4) 0.010(4)
C2 0.074(7) 0.079(5) 0.079(5) 0.021(6) 0.026(4) 0.026(4)
C3 0.093(6) 0.097(6) 0.119(7) 0.029(5) 0.062(6) 0.022(5)
C4 0.117(7) 0.098(7) 0.101(7) 0.042(5) 0.049(6) 0.045(6)
C5 0.081(8) 0.091(5) 0.091(5) 0.028(7) 0.030(5) 0.030(5)
C6 0.072(8) 0.088(5) 0.088(5) 0.016(7) 0.026(5) 0.026(5)

loop_
_atom_type_symbol
_atom_type_description
_atom_type_scat_dispersion_real
_atom_type_scat_dispersion_imag
_atom_type_scat_source
C C 0.0033 0.0016 'International Tables Vol C Tables 4.2.6.8 and 6.1.1.4'
H H 0.0000 0.0000 'International Tables Vol C Tables 4.2.6.8 and 6.1.1.4'
N N 0.0061 0.0033 'International Tables Vol C Tables 4.2.6.8 and 6.1.1.4'
O O 0.0106 0.0060 'International Tables Vol C Tables 4.2.6.8 and 6.1.1.4'
Cl Cl 0.1484 0.1585 'International Tables Vol C Tables 4.2.6.8 and 6.1.1.4'
Mn Mn 0.3368 0.7283 'International Tables Vol C Tables 4.2.6.8 and 6.1.1.4'

loop_
_geom_angle_atom_site_label_1
_geom_angle_atom_site_label_2
_geom_angle_atom_site_label_3
_geom_angle
_geom_angle_site_symmetry_1
_geom_angle_site_symmetry_3
_geom_angle_publ_flag
O1 Mn1 N1 94.25(15) . 51 ?
O1 Mn1 N1 94.25(15) . . ?
N1 Mn1 N1 93.2(3) 51 . ?
O1 Mn1 N1 94.25(15) . 52_655 ?
N1 Mn1 N1 171.5(3) 51 52_655 ?
N1 Mn1 N1 86.2(3) . 52_655 ?
O1 Mn1 N1 94.25(15) . 2_655 ?
N1 Mn1 N1 86.2(3) 51 2_655 ?
N1 Mn1 N1 171.5(3) . 2_655 ?
N1 Mn1 N1 93.2(3) 52_655 2_655 ?
O1 Mn1 Cl2 180.0 . . ?
N1 Mn1 Cl2 85.75(15) 51 . ?
N1 Mn1 Cl2 85.75(15) . . ?
N1 Mn1 Cl2 85.75(15) 52_655 . ?
N1 Mn1 Cl2 85.75(15) 2_655 . ?
Mn1 Cl2 Mn1 90.0 65_655 . ?
Mn1 Cl2 Mn1 90.0 65_655 49_655 ?
Mn1 Cl2 Mn1 180.0 . 49_655 ?
Mn1 Cl2 Mn1 180.0 65_655 17 ?
Mn1 Cl2 Mn1 90.0 . 17 ?
Mn1 Cl2 Mn1 90.0 49_655 17 ?
C7 O1 C7 46(2) 51 . ?
C7 O1 C7 106(2) 51 52_655 ?
C7 O1 C7 88(3) . 52_655 ?
C7 O1 C7 88(3) 51 2_655 ?
C7 O1 C7 106(2) . 2_655 ?
C7 O1 C7 46(2) 52_655 2_655 ?
C7 O1 Mn1 127.2(12) 51 . ?
C7 O1 Mn1 127.2(12) . . ?
C7 O1 Mn1 127.2(12) 52_655 . ?
C7 O1 Mn1 127.2(12) 2_655 . ?
C9A O3 C9A 122(6) . 52_655 ?
C9A O3 C9 119(3) . . ?
C9A O3 C9 119(3) 52_655 . ?
N2 N1 N1 108.6(3) . 67 ?
N2 N1 Mn1 126.0(4) . . ?
N1 N1 Mn1 124.49(14) 67 . ?
N1 N2 C1 105.0(6) . . ?
C6 N3 C6 115.7(11) 5 . ?
N2 C1 N2 112.7(9) . 67 ?
N2 C1 C2 123.5(4) . . ?
N2 C1 C2 123.8(4) 67 . ?
C3 C2 C3 116.7(10) 67 . ?
C3 C2 C1 121.8(5) 67 . ?
C3 C2 C1 121.6(5) . . ?
C2 C3 C4 123.1(8) . . ?
C3 C4 C5 120.7(8) . . ?
C4 C5 C4 115.6(10) . 67 ?
C4 C5 C6 122.1(5) . . ?
C4 C5 C6 122.2(5) 67 . ?
N3 C6 N3 124.2(11) 9 . ?
N3 C6 C5 117.9(5) 9 . ?
N3 C6 C5 117.9(5) . . ?
O1 C7 C7 66.8(12) . 51 ?
O1 C7 C7 46.1(13) . 52_655 ?
C7 C7 C7 90.000(6) 51 52_655 ?

loop_
_geom_bond_atom_site_label_1
_geom_bond_atom_site_label_2
_geom_bond_distance
_geom_bond_site_symmetry_2
_geom_bond_publ_flag
Mn1 O1 2.154(11) . ?
Mn1 N1 2.224(5) 51 ?
Mn1 N1 2.224(5) . ?
Mn1 N1 2.224(5) 52_655 ?
Mn1 N1 2.224(5) 2_655 ?
Mn1 Cl2 2.745(2) . ?
Cl2 Mn1 2.745(2) 65_655 ?
Cl2 Mn1 2.745(2) 49_655 ?
Cl2 Mn1 2.745(2) 17 ?
O1 C7 2.09(4) 51 ?
O1 C7 2.09(4) . ?
O1 C7 2.09(4) 52_655 ?
O1 C7 2.09(4) 2_655 ?
O2 C8 1.40(8) . ?
O3 C9A 1.49(7) . ?
O3 C9A 1.49(7) 52_655 ?
O3 C9 1.55(6) . ?
N1 N2 1.323(7) . ?
N1 N1 1.363(10) 67 ?
N2 C1 1.326(8) . ?
N3 C6 1.347(6) 5 ?
N3 C6 1.339(6) . ?
C1 N2 1.323(8) 67 ?
C1 C2 1.444(13) . ?
C2 C3 1.363(9) 67 ?
C2 C3 1.364(9) . ?
C3 C4 1.374(10) . ?
C4 C5 1.414(10) . ?
C5 C4 1.413(10) 67 ?
C5 C6 1.429(14) . ?
C6 N3 1.347(6) 9 ?
C7 C7 1.65(8) 51 ?
C7 C7 2.90(9) 52_655 ?
